data_7126812
loop_
_publ_author_name
'Hu, Gongfang'
'Jiang, Jianbing Jimmy'
'Kelly, H. Ray'
'Matula, Adam J.'
'Wu, Yueshen'
'Romano, Neyen'
'Mercado, Brandon Q.'
'Wang, Hailiang'
'Batista, Victor S.'
'Crabtree, Robert H.'
'Brudvig, Gary W.'

_publ_section_title
;
 Surprisingly big linker-dependence of activity and selectivity in
 CO<sub>2</sub> reduction by an iridium(i) pincer complex.
;
_journal_issue 64
_journal_name_full 'Chemical communications (Cambridge, England)'
_journal_page_first 9126
_journal_page_last 9129
_journal_paper_doi 10.1039/d0cc03207g
_journal_volume 56
_journal_year 2020
_chemical_formula_moiety 'C22 H39 Ir N O3 P2, F6 P'
_chemical_formula_sum 'C22 H39 F6 Ir N O3 P3'
_chemical_formula_weight 764.65
_space_group_crystal_system monoclinic
_space_group_IT_number 14
_space_group_name_Hall '-P 2ybc'
_space_group_name_H-M_alt 'P 1 21/c 1'
_atom_sites_solution_hydrogens geom
_atom_sites_solution_primary SHELXT
_atom_sites_solution_secondary difmap
_audit_creation_method SHELXL-2014/7
_audit_update_record
;
2020-05-06 deposited with the CCDC.	2020-07-02 downloaded from the CCDC.
;
_cell_angle_alpha 90
_cell_angle_beta 91.593(2)
_cell_angle_gamma 90
_cell_formula_units_Z 4
_cell_length_a 8.4834(2)
_cell_length_b 27.8076(7)
_cell_length_c 12.4613(2)
_cell_measurement_reflns_used 32091
_cell_measurement_temperature 93(2)
_cell_measurement_theta_max 28.1040
_cell_measurement_theta_min 3.0180
_cell_volume 2938.52(11)
_computing_cell_refinement 'CrysAlisPro 1.171.39.28e (Rigaku OD, 2015)'
_computing_data_collection 'CrysAlisPro 1.171.39.28e (Rigaku OD, 2015)'
_computing_data_reduction 'CrysAlisPro 1.171.39.28e (Rigaku OD, 2015)'
_computing_molecular_graphics 'Olex2 (Dolomanov et al., 2009)'
_computing_publication_material 'CIFTAB-2014/2 (Sheldrick, 2014)'
_computing_structure_refinement 'SHELXL-2014/7 (Sheldrick, 2014)'
_computing_structure_solution 'SHELXT-2014/5 (Sheldrick, 2014)'
_diffrn_ambient_temperature 93(2)
_diffrn_detector_area_resol_mean 5.8
_diffrn_measured_fraction_theta_full 0.999
_diffrn_measured_fraction_theta_max 0.999
_diffrn_measurement_device_type 'Dectris Pilatus 3R'
_diffrn_measurement_method \w
_diffrn_radiation_type MoK\a
_diffrn_radiation_wavelength 0.71073
_diffrn_reflns_av_R_equivalents 0.0743
_diffrn_reflns_av_unetI/netI 0.0273
_diffrn_reflns_Laue_measured_fraction_full 0.999
_diffrn_reflns_Laue_measured_fraction_max 0.999
_diffrn_reflns_limit_h_max 11
_diffrn_reflns_limit_h_min -11
_diffrn_reflns_limit_k_max 36
_diffrn_reflns_limit_k_min -36
_diffrn_reflns_limit_l_max 16
_diffrn_reflns_limit_l_min -16
_diffrn_reflns_number 76580
_diffrn_reflns_point_group_measured_fraction_full 0.999
_diffrn_reflns_point_group_measured_fraction_max 0.999
_diffrn_reflns_theta_full 25.242
_diffrn_reflns_theta_max 27.484
_diffrn_reflns_theta_min 2.813
_diffrn_source 'microfocus rotating anode'
_exptl_absorpt_coefficient_mu 4.769
_exptl_absorpt_correction_T_max 1.00000
_exptl_absorpt_correction_T_min 0.36471
_exptl_absorpt_correction_type multi-scan
_exptl_absorpt_process_details
; 
CrysAlisPro 1.171.39.28e (Rigaku Oxford Diffraction, 2015) 
Empirical absorption correction using spherical harmonics, 
 implemented in SCALE3 ABSPACK scaling algorithm. 
;
_exptl_crystal_colour Yellow
_exptl_crystal_density_diffrn 1.728
_exptl_crystal_description Plate
_exptl_crystal_F_000 1512
_exptl_crystal_size_max 0.320
_exptl_crystal_size_mid 0.150
_exptl_crystal_size_min 0.060
_refine_diff_density_max 1.334
_refine_diff_density_min -0.777
_refine_diff_density_rms 0.109
_refine_ls_extinction_method none
_refine_ls_goodness_of_fit_ref 1.090
_refine_ls_hydrogen_treatment constr
_refine_ls_matrix_type full
_refine_ls_number_parameters 337
_refine_ls_number_reflns 6716
_refine_ls_number_restraints 0
_refine_ls_restrained_S_all 1.090
_refine_ls_R_factor_all 0.0292
_refine_ls_R_factor_gt 0.0268
_refine_ls_shift/su_max 0.001
_refine_ls_shift/su_mean 0.000
_refine_ls_structure_factor_coef Fsqd
_refine_ls_weighting_details 'w=1/[\s^2^(Fo^2^)+(0.0247P)^2^+7.4712P] where P=(Fo^2^+2Fc^2^)/3'
_refine_ls_weighting_scheme calc
_refine_ls_wR_factor_gt 0.0654
_refine_ls_wR_factor_ref 0.0666
_reflns_Friedel_coverage 0.000
_reflns_number_gt 6332
_reflns_number_total 6716
_reflns_threshold_expression 'I > 2\s(I)'
_cod_data_source_file d0cc03207g2.cif
_cod_data_source_block 007c-18033
_cod_depositor_comments 'Adding full bibliography for 7126811--7126812.cif.'
_cod_original_sg_symbol_H-M 'P 21/c'
_cod_database_code 7126812
_shelx_shelxl_version_number 2014/7
_shelx_space_group_comment
; 
The symmetry employed for this shelxl refinement is uniquely defined 
by the following loop, which should always be used as a source of 
symmetry information in preference to the above space-group names. 
They are only intended as comments. 
;
_shelx_estimated_absorpt_t_min 0.311
_shelx_estimated_absorpt_t_max 0.763

loop_
_space_group_symop_operation_xyz
'x, y, z'
'-x, y+1/2, -z+1/2'
'-x, -y, -z'
'x, -y-1/2, z-1/2'

loop_
_atom_site_label
_atom_site_type_symbol
_atom_site_fract_x
_atom_site_fract_y
_atom_site_fract_z
_atom_site_U_iso_or_equiv
_atom_site_adp_type
_atom_site_occupancy
_atom_site_site_symmetry_order
_atom_site_calc_flag
_atom_site_refinement_flags_posn
_atom_site_refinement_flags_adp
_atom_site_refinement_flags_occupancy
_atom_site_disorder_assembly
_atom_site_disorder_group
Ir1 Ir 0.33900(2) 0.60802(2) 0.40343(2) 0.01681(5) Uani 1 1 d . . . . .
P1 P 0.38447(10) 0.65829(3) 0.54596(7) 0.01980(16) Uani 1 1 d . . . . .
P2 P 0.22794(10) 0.57507(3) 0.25090(6) 0.01931(16) Uani 1 1 d . . . . .
O1 O 0.5998(3) 0.53701(10) 0.4441(2) 0.0369(6) Uani 1 1 d . . . . .
O2 O 0.2518(3) 0.70196(9) 0.52065(19) 0.0262(5) Uani 1 1 d . . . . .
O3 O 0.0939(3) 0.61699(9) 0.21652(19) 0.0261(5) Uani 1 1 d . . . . .
N1 N 0.1736(3) 0.65997(9) 0.3677(2) 0.0184(5) Uani 1 1 d . . . . .
C1 C 0.4960(4) 0.56350(12) 0.4300(3) 0.0237(7) Uani 1 1 d . . . . .
C2 C 0.1605(4) 0.69987(12) 0.4299(3) 0.0223(7) Uani 1 1 d . . . . .
C3 C 0.0601(4) 0.73733(13) 0.4043(3) 0.0275(7) Uani 1 1 d . . . . .
H3 H 0.0530 0.7648 0.4494 0.033 Uiso 1 1 calc R U . . .
C4 C -0.0305(4) 0.73341(13) 0.3100(3) 0.0302(8) Uani 1 1 d . . . . .
H4 H -0.0996 0.7589 0.2897 0.036 Uiso 1 1 calc R U . . .
C5 C -0.0221(4) 0.69312(14) 0.2450(3) 0.0291(8) Uani 1 1 d . . . . .
H5 H -0.0848 0.6904 0.1809 0.035 Uiso 1 1 calc R U . . .
C6 C 0.0812(4) 0.65694(12) 0.2769(3) 0.0225(7) Uani 1 1 d . . . . .
C7 C 0.3198(4) 0.63595(13) 0.6776(3) 0.0253(7) Uani 1 1 d . . . . .
C8 C 0.1463(5) 0.62098(19) 0.6597(4) 0.0449(11) Uani 1 1 d . . . . .
H8A H 0.0824 0.6495 0.6430 0.067 Uiso 1 1 calc R U . . .
H8B H 0.1082 0.6057 0.7249 0.067 Uiso 1 1 calc R U . . .
H8C H 0.1380 0.5982 0.5997 0.067 Uiso 1 1 calc R U . . .
C9 C 0.4179(6) 0.59098(15) 0.7063(3) 0.0378(9) Uani 1 1 d . . . . .
H9A H 0.4050 0.5671 0.6489 0.057 Uiso 1 1 calc R U . . .
H9B H 0.3818 0.5774 0.7738 0.057 Uiso 1 1 calc R U . . .
H9C H 0.5294 0.5998 0.7143 0.057 Uiso 1 1 calc R U . . .
C10 C 0.3318(6) 0.67274(16) 0.7692(3) 0.0419(10) Uani 1 1 d . . . . .
H10A H 0.4430 0.6788 0.7878 0.063 Uiso 1 1 calc R U . . .
H10B H 0.2786 0.6601 0.8321 0.063 Uiso 1 1 calc R U . . .
H10C H 0.2813 0.7029 0.7462 0.063 Uiso 1 1 calc R U . . .
C11 C 0.5676(5) 0.69466(14) 0.5466(3) 0.0317(8) Uani 1 1 d . . . . .
C12 C 0.5791(6) 0.71298(17) 0.4308(4) 0.0440(11) Uani 1 1 d . . . . .
H12A H 0.5821 0.6855 0.3816 0.066 Uiso 1 1 calc R U . . .
H12B H 0.6754 0.7321 0.4242 0.066 Uiso 1 1 calc R U . . .
H12C H 0.4871 0.7330 0.4127 0.066 Uiso 1 1 calc R U . . .
C13 C 0.7088(5) 0.6621(2) 0.5727(5) 0.0574(14) Uani 1 1 d . . . . .
H13A H 0.7048 0.6515 0.6476 0.086 Uiso 1 1 calc R U . . .
H13B H 0.8068 0.6800 0.5622 0.086 Uiso 1 1 calc R U . . .
H13C H 0.7055 0.6340 0.5252 0.086 Uiso 1 1 calc R U . . .
C14 C 0.5648(6) 0.73826(18) 0.6226(4) 0.0531(13) Uani 1 1 d . . . . .
H14A H 0.4634 0.7549 0.6140 0.080 Uiso 1 1 calc R U . . .
H14B H 0.6503 0.7604 0.6051 0.080 Uiso 1 1 calc R U . . .
H14C H 0.5789 0.7273 0.6970 0.080 Uiso 1 1 calc R U . . .
C15 C 0.0967(4) 0.52289(13) 0.2699(3) 0.0280(7) Uani 1 1 d . . . . .
C16 C 0.2012(6) 0.47848(15) 0.2892(4) 0.0486(12) Uani 1 1 d . . . . .
H16A H 0.2566 0.4708 0.2234 0.073 Uiso 1 1 calc R U . . .
H16B H 0.1354 0.4511 0.3092 0.073 Uiso 1 1 calc R U . . .
H16C H 0.2784 0.4852 0.3473 0.073 Uiso 1 1 calc R U . . .
C17 C 0.0044(6) 0.53420(19) 0.3705(4) 0.0528(13) Uani 1 1 d . . . . .
H17A H 0.0782 0.5391 0.4315 0.079 Uiso 1 1 calc R U . . .
H17B H -0.0660 0.5073 0.3860 0.079 Uiso 1 1 calc R U . . .
H17C H -0.0581 0.5634 0.3586 0.079 Uiso 1 1 calc R U . . .
C18 C -0.0216(5) 0.51403(16) 0.1766(4) 0.0421(10) Uani 1 1 d . . . . .
H18A H -0.0767 0.5441 0.1587 0.063 Uiso 1 1 calc R U . . .
H18B H -0.0984 0.4897 0.1977 0.063 Uiso 1 1 calc R U . . .
H18C H 0.0347 0.5026 0.1139 0.063 Uiso 1 1 calc R U . . .
C19 C 0.3503(5) 0.57440(14) 0.1300(3) 0.0301(8) Uani 1 1 d . . . . .
C20 C 0.2675(6) 0.55431(18) 0.0290(3) 0.0456(11) Uani 1 1 d . . . . .
H20A H 0.2518 0.5196 0.0373 0.068 Uiso 1 1 calc R U . . .
H20B H 0.3326 0.5603 -0.0333 0.068 Uiso 1 1 calc R U . . .
H20C H 0.1650 0.5701 0.0183 0.068 Uiso 1 1 calc R U . . .
C21 C 0.5008(5) 0.5463(2) 0.1541(4) 0.0475(11) Uani 1 1 d . . . . .
H21A H 0.5565 0.5604 0.2164 0.071 Uiso 1 1 calc R U . . .
H21B H 0.5686 0.5475 0.0918 0.071 Uiso 1 1 calc R U . . .
H21C H 0.4743 0.5127 0.1698 0.071 Uiso 1 1 calc R U . . .
C22 C 0.3884(6) 0.62797(17) 0.1084(4) 0.0497(12) Uani 1 1 d . . . . .
H22A H 0.2914 0.6449 0.0866 0.075 Uiso 1 1 calc R U . . .
H22B H 0.4646 0.6302 0.0510 0.075 Uiso 1 1 calc R U . . .
H22C H 0.4331 0.6426 0.1739 0.075 Uiso 1 1 calc R U . . .
P3 P 0.82249(13) 0.86633(3) 0.44206(8) 0.0311(2) Uani 1 1 d . . . . .
F1 F 0.8965(6) 0.91809(13) 0.4395(5) 0.124(2) Uani 1 1 d . . . . .
F2 F 0.6550(4) 0.88761(12) 0.4076(2) 0.0624(9) Uani 1 1 d . . . . .
F3 F 0.8611(5) 0.8563(2) 0.3229(3) 0.1073(17) Uani 1 1 d . . . . .
F4 F 0.9955(3) 0.84627(10) 0.4789(3) 0.0597(8) Uani 1 1 d . . . . .
F5 F 0.7872(5) 0.87597(17) 0.5643(2) 0.0954(15) Uani 1 1 d . . . . .
F6 F 0.7594(5) 0.81492(13) 0.4552(5) 0.1145(17) Uani 1 1 d . . . . .

loop_
_atom_site_aniso_label
_atom_site_aniso_U_11
_atom_site_aniso_U_22
_atom_site_aniso_U_33
_atom_site_aniso_U_23
_atom_site_aniso_U_13
_atom_site_aniso_U_12
Ir1 0.01529(7) 0.01724(7) 0.01793(7) -0.00034(4) 0.00128(4) 0.00108(4)
P1 0.0185(4) 0.0201(4) 0.0207(4) -0.0017(3) -0.0011(3) -0.0010(3)
P2 0.0223(4) 0.0184(4) 0.0173(4) -0.0009(3) 0.0008(3) 0.0016(3)
O1 0.0298(14) 0.0394(15) 0.0414(16) 0.0012(12) -0.0015(12) 0.0148(12)
O2 0.0291(13) 0.0235(12) 0.0255(12) -0.0075(9) -0.0052(10) 0.0049(10)
O3 0.0326(14) 0.0250(12) 0.0205(12) -0.0029(9) -0.0051(10) 0.0055(10)
N1 0.0189(13) 0.0188(13) 0.0176(12) -0.0001(10) 0.0017(10) 0.0009(10)
C1 0.0242(17) 0.0253(17) 0.0214(16) 0.0000(13) -0.0002(13) 0.0019(13)
C2 0.0220(16) 0.0228(16) 0.0220(16) -0.0007(12) 0.0014(12) 0.0010(13)
C3 0.0291(18) 0.0240(17) 0.0294(18) -0.0031(14) 0.0019(14) 0.0074(14)
C4 0.0288(19) 0.0291(18) 0.0326(19) 0.0043(15) -0.0002(15) 0.0123(15)
C5 0.0296(19) 0.0331(19) 0.0241(17) 0.0020(14) -0.0064(14) 0.0084(15)
C6 0.0243(17) 0.0228(16) 0.0206(15) 0.0005(12) 0.0029(13) 0.0015(13)
C7 0.0289(18) 0.0266(17) 0.0204(16) -0.0020(13) 0.0027(13) -0.0015(14)
C8 0.034(2) 0.065(3) 0.036(2) 0.005(2) 0.0106(18) -0.011(2)
C9 0.054(3) 0.035(2) 0.0248(18) 0.0046(16) 0.0039(17) 0.0086(19)
C10 0.060(3) 0.040(2) 0.0269(19) -0.0086(17) 0.0087(18) 0.001(2)
C11 0.0265(19) 0.0321(19) 0.036(2) 0.0003(16) -0.0030(15) -0.0126(15)
C12 0.047(3) 0.045(2) 0.041(2) 0.0059(19) 0.0051(19) -0.024(2)
C13 0.025(2) 0.058(3) 0.089(4) 0.011(3) -0.011(2) -0.009(2)
C14 0.058(3) 0.049(3) 0.053(3) -0.016(2) -0.003(2) -0.028(2)
C15 0.0290(19) 0.0257(17) 0.0290(18) 0.0028(14) -0.0066(14) -0.0075(14)
C16 0.049(3) 0.025(2) 0.071(3) 0.010(2) -0.023(2) -0.0079(18)
C17 0.052(3) 0.061(3) 0.046(3) -0.004(2) 0.014(2) -0.034(2)
C18 0.045(2) 0.036(2) 0.044(2) 0.0029(18) -0.0191(19) -0.0123(19)
C19 0.034(2) 0.0346(19) 0.0218(17) -0.0039(14) 0.0076(15) 0.0040(16)
C20 0.054(3) 0.062(3) 0.0210(18) -0.0067(18) 0.0019(18) 0.017(2)
C21 0.041(2) 0.069(3) 0.033(2) 0.001(2) 0.0107(18) 0.018(2)
C22 0.063(3) 0.044(3) 0.043(3) 0.007(2) 0.024(2) -0.002(2)
P3 0.0382(5) 0.0253(5) 0.0301(5) -0.0004(4) 0.0046(4) 0.0009(4)
F1 0.111(3) 0.044(2) 0.211(5) 0.024(3) -0.092(4) -0.018(2)
F2 0.0482(18) 0.098(3) 0.0407(16) 0.0032(15) -0.0081(13) 0.0189(16)
F3 0.086(3) 0.206(5) 0.0310(16) -0.014(2) 0.0184(17) 0.019(3)
F4 0.0466(16) 0.0486(16) 0.084(2) -0.0099(15) 0.0008(15) 0.0123(13)
F5 0.095(3) 0.155(4) 0.0358(16) -0.016(2) -0.0094(17) 0.081(3)
F6 0.090(3) 0.052(2) 0.203(5) 0.020(3) 0.025(3) -0.033(2)

loop_
_atom_type_symbol
_atom_type_description
_atom_type_scat_dispersion_real
_atom_type_scat_dispersion_imag
_atom_type_scat_source
C C 0.0033 0.0016 'International Tables Vol C Tables 4.2.6.8 and 6.1.1.4'
H H 0.0000 0.0000 'International Tables Vol C Tables 4.2.6.8 and 6.1.1.4'
F F 0.0171 0.0103 'International Tables Vol C Tables 4.2.6.8 and 6.1.1.4'
Ir Ir -1.4442 7.9887 'International Tables Vol C Tables 4.2.6.8 and 6.1.1.4'
N N 0.0061 0.0033 'International Tables Vol C Tables 4.2.6.8 and 6.1.1.4'
O O 0.0106 0.0060 'International Tables Vol C Tables 4.2.6.8 and 6.1.1.4'
P P 0.1023 0.0942 'International Tables Vol C Tables 4.2.6.8 and 6.1.1.4'

loop_
_geom_angle_atom_site_label_1
_geom_angle_atom_site_label_2
_geom_angle_atom_site_label_3
_geom_angle
_geom_angle_site_symmetry_1
_geom_angle_site_symmetry_3
_geom_angle_publ_flag
C1 Ir1 N1 176.37(13) . . ?
C1 Ir1 P1 99.55(11) . . ?
N1 Ir1 P1 80.66(8) . . ?
C1 Ir1 P2 99.15(11) . . ?
N1 Ir1 P2 80.72(8) . . ?
P1 Ir1 P2 161.28(3) . . ?
O2 P1 C7 101.27(15) . . ?
O2 P1 C11 99.41(16) . . ?
C7 P1 C11 116.63(17) . . ?
O2 P1 Ir1 101.45(9) . . ?
C7 P1 Ir1 115.83(12) . . ?
C11 P1 Ir1 117.43(13) . . ?
O3 P2 C15 99.90(16) . . ?
O3 P2 C19 100.99(16) . . ?
C15 P2 C19 116.71(18) . . ?
O3 P2 Ir1 101.22(9) . . ?
C15 P2 Ir1 116.30(12) . . ?
C19 P2 Ir1 116.88(13) . . ?
C2 O2 P1 119.4(2) . . ?
C6 O3 P2 119.7(2) . . ?
C2 N1 C6 118.0(3) . . ?
C2 N1 Ir1 121.1(2) . . ?
C6 N1 Ir1 120.7(2) . . ?
O1 C1 Ir1 176.6(3) . . ?
O2 C2 N1 117.2(3) . . ?
O2 C2 C3 119.7(3) . . ?
N1 C2 C3 123.1(3) . . ?
C2 C3 C4 117.4(3) . . ?
C2 C3 H3 121.3 . . ?
C4 C3 H3 121.3 . . ?
C5 C4 C3 121.4(3) . . ?
C5 C4 H4 119.3 . . ?
C3 C4 H4 119.3 . . ?
C6 C5 C4 117.5(3) . . ?
C6 C5 H5 121.2 . . ?
C4 C5 H5 121.2 . . ?
O3 C6 N1 117.5(3) . . ?
O3 C6 C5 119.9(3) . . ?
N1 C6 C5 122.6(3) . . ?
C10 C7 C9 110.2(3) . . ?
C10 C7 C8 109.4(3) . . ?
C9 C7 C8 108.8(3) . . ?
C10 C7 P1 114.9(3) . . ?
C9 C7 P1 107.9(2) . . ?
C8 C7 P1 105.5(3) . . ?
C7 C8 H8A 109.5 . . ?
C7 C8 H8B 109.5 . . ?
H8A C8 H8B 109.5 . . ?
C7 C8 H8C 109.5 . . ?
H8A C8 H8C 109.5 . . ?
H8B C8 H8C 109.5 . . ?
C7 C9 H9A 109.5 . . ?
C7 C9 H9B 109.5 . . ?
H9A C9 H9B 109.5 . . ?
C7 C9 H9C 109.5 . . ?
H9A C9 H9C 109.5 . . ?
H9B C9 H9C 109.5 . . ?
C7 C10 H10A 109.5 . . ?
C7 C10 H10B 109.5 . . ?
H10A C10 H10B 109.5 . . ?
C7 C10 H10C 109.5 . . ?
H10A C10 H10C 109.5 . . ?
H10B C10 H10C 109.5 . . ?
C13 C11 C12 109.1(4) . . ?
C13 C11 C14 111.1(4) . . ?
C12 C11 C14 108.6(4) . . ?
C13 C11 P1 109.3(3) . . ?
C12 C11 P1 104.6(3) . . ?
C14 C11 P1 113.9(3) . . ?
C11 C12 H12A 109.5 . . ?
C11 C12 H12B 109.5 . . ?
H12A C12 H12B 109.5 . . ?
C11 C12 H12C 109.5 . . ?
H12A C12 H12C 109.5 . . ?
H12B C12 H12C 109.5 . . ?
C11 C13 H13A 109.5 . . ?
C11 C13 H13B 109.5 . . ?
H13A C13 H13B 109.5 . . ?
C11 C13 H13C 109.5 . . ?
H13A C13 H13C 109.5 . . ?
H13B C13 H13C 109.5 . . ?
C11 C14 H14A 109.5 . . ?
C11 C14 H14B 109.5 . . ?
H14A C14 H14B 109.5 . . ?
C11 C14 H14C 109.5 . . ?
H14A C14 H14C 109.5 . . ?
H14B C14 H14C 109.5 . . ?
C17 C15 C18 108.4(4) . . ?
C17 C15 C16 110.1(4) . . ?
C18 C15 C16 110.6(3) . . ?
C17 C15 P2 105.5(3) . . ?
C18 C15 P2 114.3(3) . . ?
C16 C15 P2 107.7(3) . . ?
C15 C16 H16A 109.5 . . ?
C15 C16 H16B 109.5 . . ?
H16A C16 H16B 109.5 . . ?
C15 C16 H16C 109.5 . . ?
H16A C16 H16C 109.5 . . ?
H16B C16 H16C 109.5 . . ?
C15 C17 H17A 109.5 . . ?
C15 C17 H17B 109.5 . . ?
H17A C17 H17B 109.5 . . ?
C15 C17 H17C 109.5 . . ?
H17A C17 H17C 109.5 . . ?
H17B C17 H17C 109.5 . . ?
C15 C18 H18A 109.5 . . ?
C15 C18 H18B 109.5 . . ?
H18A C18 H18B 109.5 . . ?
C15 C18 H18C 109.5 . . ?
H18A C18 H18C 109.5 . . ?
H18B C18 H18C 109.5 . . ?
C21 C19 C20 109.8(3) . . ?
C21 C19 C22 110.6(4) . . ?
C20 C19 C22 107.5(4) . . ?
C21 C19 P2 109.3(3) . . ?
C20 C19 P2 114.7(3) . . ?
C22 C19 P2 104.8(3) . . ?
C19 C20 H20A 109.5 . . ?
C19 C20 H20B 109.5 . . ?
H20A C20 H20B 109.5 . . ?
C19 C20 H20C 109.5 . . ?
H20A C20 H20C 109.5 . . ?
H20B C20 H20C 109.5 . . ?
C19 C21 H21A 109.5 . . ?
C19 C21 H21B 109.5 . . ?
H21A C21 H21B 109.5 . . ?
C19 C21 H21C 109.5 . . ?
H21A C21 H21C 109.5 . . ?
H21B C21 H21C 109.5 . . ?
C19 C22 H22A 109.5 . . ?
C19 C22 H22B 109.5 . . ?
H22A C22 H22B 109.5 . . ?
C19 C22 H22C 109.5 . . ?
H22A C22 H22C 109.5 . . ?
H22B C22 H22C 109.5 . . ?
F6 P3 F3 91.0(3) . . ?
F6 P3 F1 174.3(3) . . ?
F3 P3 F1 92.9(3) . . ?
F6 P3 F5 88.8(3) . . ?
F3 P3 F5 178.6(2) . . ?
F1 P3 F5 87.2(3) . . ?
F6 P3 F2 93.7(2) . . ?
F3 P3 F2 91.1(2) . . ?
F1 P3 F2 90.5(2) . . ?
F5 P3 F2 90.32(17) . . ?
F6 P3 F4 88.0(2) . . ?
F3 P3 F4 89.7(2) . . ?
F1 P3 F4 87.8(2) . . ?
F5 P3 F4 88.86(18) . . ?
F2 P3 F4 178.14(18) . . ?

loop_
_geom_bond_atom_site_label_1
_geom_bond_atom_site_label_2
_geom_bond_distance
_geom_bond_site_symmetry_2
_geom_bond_publ_flag
Ir1 C1 1.841(3) . ?
Ir1 N1 2.054(3) . ?
Ir1 P1 2.2846(8) . ?
Ir1 P2 2.2892(8) . ?
P1 O2 1.680(3) . ?
P1 C7 1.851(3) . ?
P1 C11 1.854(4) . ?
P2 O3 1.676(3) . ?
P2 C15 1.848(4) . ?
P2 C19 1.853(4) . ?
O1 C1 1.158(4) . ?
O2 C2 1.354(4) . ?
O3 C6 1.347(4) . ?
N1 C2 1.359(4) . ?
N1 C6 1.362(4) . ?
C2 C3 1.377(5) . ?
C3 C4 1.391(5) . ?
C3 H3 0.9500 . ?
C4 C5 1.385(5) . ?
C4 H4 0.9500 . ?
C5 C6 1.385(5) . ?
C5 H5 0.9500 . ?
C7 C10 1.534(5) . ?
C7 C9 1.539(5) . ?
C7 C8 1.540(6) . ?
C8 H8A 0.9800 . ?
C8 H8B 0.9800 . ?
C8 H8C 0.9800 . ?
C9 H9A 0.9800 . ?
C9 H9B 0.9800 . ?
C9 H9C 0.9800 . ?
C10 H10A 0.9800 . ?
C10 H10B 0.9800 . ?
C10 H10C 0.9800 . ?
C11 C13 1.529(6) . ?
C11 C12 1.536(6) . ?
C11 C14 1.539(6) . ?
C12 H12A 0.9800 . ?
C12 H12B 0.9800 . ?
C12 H12C 0.9800 . ?
C13 H13A 0.9800 . ?
C13 H13B 0.9800 . ?
C13 H13C 0.9800 . ?
C14 H14A 0.9800 . ?
C14 H14B 0.9800 . ?
C14 H14C 0.9800 . ?
C15 C17 1.529(6) . ?
C15 C18 1.535(5) . ?
C15 C16 1.535(6) . ?
C16 H16A 0.9800 . ?
C16 H16B 0.9800 . ?
C16 H16C 0.9800 . ?
C17 H17A 0.9800 . ?
C17 H17B 0.9800 . ?
C17 H17C 0.9800 . ?
C18 H18A 0.9800 . ?
C18 H18B 0.9800 . ?
C18 H18C 0.9800 . ?
C19 C21 1.520(6) . ?
C19 C20 1.530(6) . ?
C19 C22 1.549(6) . ?
C20 H20A 0.9800 . ?
C20 H20B 0.9800 . ?
C20 H20C 0.9800 . ?
C21 H21A 0.9800 . ?
C21 H21B 0.9800 . ?
C21 H21C 0.9800 . ?
C22 H22A 0.9800 . ?
C22 H22B 0.9800 . ?
C22 H22C 0.9800 . ?
P3 F6 1.537(3) . ?
P3 F3 1.554(3) . ?
P3 F1 1.571(4) . ?
P3 F5 1.584(3) . ?
P3 F2 1.587(3) . ?
P3 F4 1.624(3) . ?

loop_
_geom_torsion_atom_site_label_1
_geom_torsion_atom_site_label_2
_geom_torsion_atom_site_label_3
_geom_torsion_atom_site_label_4
_geom_torsion
_geom_torsion_site_symmetry_1
_geom_torsion_site_symmetry_2
_geom_torsion_site_symmetry_3
_geom_torsion_site_symmetry_4
_geom_torsion_publ_flag
C7 P1 O2 C2 -122.0(3) . . . . ?
C11 P1 O2 C2 118.2(3) . . . . ?
Ir1 P1 O2 C2 -2.4(3) . . . . ?
C15 P2 O3 C6 120.4(3) . . . . ?
C19 P2 O3 C6 -119.7(3) . . . . ?
Ir1 P2 O3 C6 0.8(3) . . . . ?
P1 O2 C2 N1 5.0(4) . . . . ?
P1 O2 C2 C3 -175.0(3) . . . . ?
C6 N1 C2 O2 179.1(3) . . . . ?
Ir1 N1 C2 O2 -5.3(4) . . . . ?
C6 N1 C2 C3 -0.9(5) . . . . ?
Ir1 N1 C2 C3 174.7(3) . . . . ?
O2 C2 C3 C4 179.7(3) . . . . ?
N1 C2 C3 C4 -0.2(5) . . . . ?
C2 C3 C4 C5 1.0(6) . . . . ?
C3 C4 C5 C6 -0.6(6) . . . . ?
P2 O3 C6 N1 -3.7(4) . . . . ?
P2 O3 C6 C5 175.8(3) . . . . ?
C2 N1 C6 O3 -179.3(3) . . . . ?
Ir1 N1 C6 O3 5.1(4) . . . . ?
C2 N1 C6 C5 1.3(5) . . . . ?
Ir1 N1 C6 C5 -174.3(3) . . . . ?
C4 C5 C6 O3 180.0(3) . . . . ?
C4 C5 C6 N1 -0.6(5) . . . . ?
O2 P1 C7 C10 -63.7(3) . . . . ?
C11 P1 C7 C10 43.0(4) . . . . ?
Ir1 P1 C7 C10 -172.4(3) . . . . ?
O2 P1 C7 C9 173.0(3) . . . . ?
C11 P1 C7 C9 -80.3(3) . . . . ?
Ir1 P1 C7 C9 64.3(3) . . . . ?
O2 P1 C7 C8 56.8(3) . . . . ?
C11 P1 C7 C8 163.5(3) . . . . ?
Ir1 P1 C7 C8 -51.9(3) . . . . ?
O2 P1 C11 C13 178.0(3) . . . . ?
C7 P1 C11 C13 70.2(4) . . . . ?
Ir1 P1 C11 C13 -73.8(3) . . . . ?
O2 P1 C11 C12 -65.4(3) . . . . ?
C7 P1 C11 C12 -173.1(3) . . . . ?
Ir1 P1 C11 C12 42.8(3) . . . . ?
O2 P1 C11 C14 53.0(3) . . . . ?
C7 P1 C11 C14 -54.7(4) . . . . ?
Ir1 P1 C11 C14 161.3(3) . . . . ?
O3 P2 C15 C17 -69.1(3) . . . . ?
C19 P2 C15 C17 -176.8(3) . . . . ?
Ir1 P2 C15 C17 38.8(3) . . . . ?
O3 P2 C15 C18 49.9(3) . . . . ?
C19 P2 C15 C18 -57.8(4) . . . . ?
Ir1 P2 C15 C18 157.8(3) . . . . ?
O3 P2 C15 C16 173.3(3) . . . . ?
C19 P2 C15 C16 65.6(3) . . . . ?
Ir1 P2 C15 C16 -78.8(3) . . . . ?
O3 P2 C19 C21 167.8(3) . . . . ?
C15 P2 C19 C21 -85.1(3) . . . . ?
Ir1 P2 C19 C21 59.1(3) . . . . ?
O3 P2 C19 C20 -68.4(3) . . . . ?
C15 P2 C19 C20 38.7(4) . . . . ?
Ir1 P2 C19 C20 -177.1(3) . . . . ?
O3 P2 C19 C22 49.3(3) . . . . ?
C15 P2 C19 C22 156.4(3) . . . . ?
Ir1 P2 C19 C22 -59.4(3) . . . . ?
